data_4129064
loop_
_publ_author_name
'Dragulescu-Andrasi, Alina'
'Filatov, Alexander S.'
'Oakley, Richard T.'
'Li, Xiang'
'Lekin, Kristina'
'Huq, Ashfia'
'Pak, Chongin'
'Greer, Samuel M.'
'McKay, Johannes'
'Jo, Minyoung'
'Lengyel, Jeff'
'Hung, Ivan'
'Maradzike, Elvis'
'DePrince, A. Eugene'
'Stoian, Sebastian A.'
'Hill, Stephen'
'Hu, Yan-Yan'
'Shatruk, Michael'

_publ_section_title
;
 Radical Dimerization in Plastic Organic Crystal Leads to Structural and
 Magnetic Bistability with Wide Thermal Hysteresis.
;
_journal_name_full 'Journal of the American Chemical Society'
_journal_paper_doi 10.1021/jacs.9b09533
_journal_year 2019
_chemical_formula_moiety 'C10 H16 N O'
_chemical_formula_sum 'C20 H32.01 N2 O2'
_chemical_formula_weight 332.55
_chemical_name_common Me-AZADO_radical
_space_group_IT_number 176
_space_group_name_Hall '-P 6c'
_space_group_name_H-M_alt 'P 63/m'
_symmetry_cell_setting hexagonal
_symmetry_space_group_name_Hall '-P 6c'
_symmetry_space_group_name_H-M 'P 63/m'
_cell_angle_alpha 90.0
_cell_angle_beta 90.0
_cell_angle_gamma 120.0
_cell_formula_units_Z 1
_cell_length_a 7.012460(16)
_cell_length_b 7.01246
_cell_length_c 11.67347(6)
_cell_measurement_temperature 260(2)
_cell_volume 497.132(3)
_computing_structure_refinement GSAS
_diffrn_ambient_temperature 260(2)
_diffrn_measurement_device_type powder
_diffrn_radiation_polarisn_ratio 0.99
_diffrn_radiation_probe x-ray
_diffrn_radiation_type synchrotron
_diffrn_radiation_wavelength 0.414561
_diffrn_source synchrotron
_exptl_absorpt_correction_T_max 1.00000
_exptl_absorpt_correction_T_min 1.00000
_exptl_absorpt_process_details
;   GSAS Absorption/surface roughness correction: function number 0
 No correction is applied.
;
_exptl_crystal_colour red
_exptl_crystal_description powder
_pd_calc_method 'Rietveld Refinement'
_pd_instr_location ' ?'
_pd_meas_2theta_range_inc 0.001
_pd_meas_2theta_range_max 15.082776
_pd_meas_2theta_range_min 0.5
_pd_meas_number_of_points 14613
_pd_phase_name 'from C:/GSAS/MyWork/Shatruk_RT/2976_260K_6311_dash3_soln6_unrefine'
_pd_proc_2theta_range_inc 0.001
_pd_proc_2theta_range_max 15.084063
_pd_proc_2theta_range_min 0.501287
_pd_proc_info_datetime 2019-05-24T13:35:41
_pd_proc_info_excluded_regions ' ?'
_pd_proc_ls_background_function
;   GSAS Background function number 1 with 16 terms.
 Shifted Chebyshev function of 1st kind
      1:    296.623     2:   -18.0783     3:   -68.7666     4:    51.7427    
      5:   -27.3517     6:   -44.3598     7:    62.2076     8:   -22.2279    
      9:   -35.2556    10:    54.9640    11:   -10.6137    12:   -27.4960    
     13:    24.4963    14:    2.66355    15:   -11.9714    16:    15.8000    
;
_pd_proc_ls_peak_cutoff 0.00100
_pd_proc_ls_profile_function
;
 CW Profile function number 4 with  15 terms
 Pseudovoigt profile coefficients as parameterized in
 P. Thompson, D.E. Cox & J.B. Hastings (1987). J. Appl. Cryst.,20,79-83.
 Asymmetry correction of L.W. Finger, D.E. Cox & A. P. Jephcoat (1994).
 J. Appl. Cryst.,27,892-900.
 Microstrain broadening by P.W. Stephens,  (1999). J. Appl. Cryst.,32,281-289.
 #1(GU)   =  403.980 #2(GV)   =  -35.409 #3(GW)   =    0.794
 #4(GP)   =    0.000 #5(LX)   =    0.299 #6(ptec) =     0.16
 #7(trns) =     0.11 #8(shft) =  -0.0167 #9(sfec) =     0.00
 #10(S/L) =   0.0005 #11(H/L) =   0.0005 #12(eta) =   1.0000
 #13(S400 ) =  0.0E+00 #14(S004 ) =  0.0E+00 #15(S202 ) =  2.9E-04
 Peak tails are ignored  where the intensity is below 0.0010 times the peak
   Aniso. broadening axis   0.0   0.0   1.0
;
_pd_proc_ls_prof_R_factor 0.0635
_pd_proc_ls_prof_wR_expected 0.0489
_pd_proc_ls_prof_wR_factor 0.0865
_pd_proc_number_of_points 14613
_pd_spec_mounting ' ?'
_refine_ls_goodness_of_fit_all 1.77
_refine_ls_matrix_type full
_refine_ls_number_parameters 1
_refine_ls_number_restraints 0
_refine_ls_R_Fsqd_factor 0.27526
_refine_ls_shift/su_max 0.00
_refine_ls_shift/su_mean 0.00
_reflns_d_resolution_high 1.851
_reflns_d_resolution_low 6.073
_reflns_limit_h_max 2
_reflns_limit_h_min 0
_reflns_limit_k_max 3
_reflns_limit_k_min 0
_reflns_limit_l_max 6
_reflns_limit_l_min 0
_reflns_number_total 33
_cod_data_source_file ja9b09533_si_002.cif
_cod_data_source_block block_Me-AZADO_P63m
_cod_depositor_comments
;
The following automatic conversions were performed:

data item '_geom_angle_publ_flag' value 'N' was changed to 'n' in
accordance with the
/home/data/users/saulius/crontab/automatic-downloads/rss-feeds/ACS/lib/dictionaries/cif_core.dic
dictionary named 'cif_core.dic' version 2.4.2 last updated on
2011-04-26 (54 times).

data item '_geom_bond_publ_flag' value 'N' was changed to 'n' in
accordance with the
/home/data/users/saulius/crontab/automatic-downloads/rss-feeds/ACS/lib/dictionaries/cif_core.dic
dictionary named 'cif_core.dic' version 2.4.2 last updated on
2011-04-26 (29 times).

Automatic conversion script
Id: cif_fix_values 6909 2019-04-08 15:41:33Z antanas 
;
_cod_original_cell_volume 497.1320(20)
_cod_original_formula_sum 'C20.00 H32.01 N2.00 O2.00'
_cod_database_code 4129064
_gsas_exptl_extinct_corr_t_min 1.00000
_gsas_exptl_extinct_corr_t_max 1.00000

loop_
_symmetry_equiv_pos_site_id
_symmetry_equiv_pos_as_xyz
1 +x,+y,+z
2 x-y,+x,+z+1/2
3 -y,x-y,+z
4 -x,-y,+z+1/2
5 y-x,-x,+z
6 +y,y-x,+z+1/2
-1 -x,-y,-z
-2 y-x,-x,-z+1/2
-3 +y,y-x,-z
-4 +x,+y,-z+1/2
-5 x-y,+x,-z
-6 -y,x-y,-z+1/2

loop_
_atom_site_type_symbol
_atom_site_label
_atom_site_fract_x
_atom_site_fract_y
_atom_site_fract_z
_atom_site_occupancy
_atom_site_thermal_displace_type
_atom_site_U_iso_or_equiv
_atom_site_symmetry_multiplicity
C C1 -0.21553 0.71985 0.9364 0.1667 Uiso 0.038 12
C C2 -0.25051 0.51879 0.86904 0.1667 Uiso 0.038 12
C C3 -0.10739 0.5829 0.75932 0.1667 Uiso 0.038 12
C C4 -0.15688 0.37473 0.69108 0.1667 Uiso 0.038 12
C C5 -0.40194 0.25146 0.65646 0.1667 Uiso 0.038 12
C C6 -0.54369 0.18512 0.76599 0.1667 Uiso 0.038 12
C C7 -0.49668 0.03371 0.84106 0.1667 Uiso 0.038 12
C C8 -0.25157 0.15652 0.87483 0.1667 Uiso 0.038 12
C C9 -0.20398 0.36386 0.94272 0.1667 Uiso 0.038 12
C C10 -0.1074 0.22353 0.76612 0.1667 Uiso 0.038 12
N N1 -0.48638 0.38947 0.83049 0.1667 Uiso 0.038 12
O O1 -0.58435 0.49415 0.80053 0.1667 Uiso 0.038 12
H H1 -0.25602 0.82364 0.88432 0.1667 Uiso 0.076 12
H H2 -0.31995 0.67047 1.01262 0.1667 Uiso 0.076 12
H H3 -0.04353 0.8154 0.96349 0.1667 Uiso 0.076 12
H H4 -0.14253 0.69165 0.70735 0.1667 Uiso 0.076 12
H H5 0.06697 0.67563 0.78327 0.1667 Uiso 0.076 12
H H6 -0.05414 0.42269 0.61405 0.1667 Uiso 0.076 12
H H7 -0.44135 0.3564 0.60397 0.1667 Uiso 0.076 12
H H8 -0.44166 0.10419 0.60624 0.1667 Uiso 0.076 12
H H9 -0.71834 0.11139 0.74588 0.1667 Uiso 0.076 12
H H10 -0.53824 -0.11657 0.7933 0.1667 Uiso 0.076 12
H H11 -0.60093 -0.015 0.91751 0.1667 Uiso 0.076 12
H H12 -0.21573 0.05021 0.92847 0.1667 Uiso 0.076 12
H H13 -0.03142 0.45377 0.96999 0.1667 Uiso 0.076 12
H H14 -0.30529 0.3186 1.02025 0.1667 Uiso 0.076 12
H H15 -0.13951 0.07644 0.71775 0.1667 Uiso 0.076 12
H H16 0.06721 0.30865 0.78983 0.1667 Uiso 0.076 12

loop_
_atom_type_symbol
_atom_type_number_in_cell
_atom_type_scat_dispersion_real
_atom_type_scat_dispersion_imag
_atom_type_scat_Cromer_Mann_a1
_atom_type_scat_Cromer_Mann_a2
_atom_type_scat_Cromer_Mann_a3
_atom_type_scat_Cromer_Mann_a4
_atom_type_scat_Cromer_Mann_b1
_atom_type_scat_Cromer_Mann_b2
_atom_type_scat_Cromer_Mann_b3
_atom_type_scat_Cromer_Mann_b4
_atom_type_scat_Cromer_Mann_c
_atom_type_scat_source
C 20.004 0.000 0.000 2.31000 20.8439 1.02000 10.2075 1.58860 0.56870 0.86500 51.6512 0.21560 International_Tables_Vol_C
N 2.0 0.000 0.000 12.2126 0.00570 3.13220 9.89330 2.01250 28.9975 1.16630 0.58260 -11.529 International_Tables_Vol_C
O 2.0 0.000 0.000 3.04850 13.2771 2.28680 5.70110 1.54630 0.32390 0.86700 32.9089 0.25080 International_Tables_Vol_C
H 32.006 0.000 0.000 0.49300 10.5109 0.32291 26.1257 0.14019 3.14236 0.04081 57.7997 0.00304 International_Tables_Vol_C

loop_
_geom_angle_atom_site_label_1
_geom_angle_atom_site_label_2
_geom_angle_atom_site_label_3
_geom_angle
_geom_angle_site_symmetry_1
_geom_angle_site_symmetry_3
_geom_angle_publ_flag
C8 C7 C6 108.97590 1_555 1_555 n
C8 C7 H11 110.51250 1_555 1_555 n
C8 C7 H10 110.7381 1_555 1_555 n
C6 C7 H11 109.91400 1_555 1_555 n
C6 C7 H10 109.22540 1_555 1_555 n
C7 C8 C9 108.32190 1_555 1_555 n
C7 C8 C10 109.76270 1_555 1_555 n
C7 C8 H12 109.73740 1_555 1_555 n
C9 C8 C10 109.66080 1_555 1_555 n
C9 C8 H12 109.49190 1_555 1_555 n
C10 C8 H12 109.84290 1_555 1_555 n
C8 C9 C2 110.84600 1_555 1_555 n
C8 C9 H13 110.40920 1_555 1_555 n
C8 C9 H14 110.42700 1_555 1_555 n
C2 C9 H13 108.56140 1_555 1_555 n
C2 C9 H14 109.25790 1_555 1_555 n
C9 C2 N1 107.35470 1_555 1_555 n
C9 C2 C3 109.32190 1_555 1_555 n
C9 C2 C1 111.78100 1_555 1_555 n
N1 C2 C3 106.57910 1_555 1_555 n
N1 C2 C1 109.40340 1_555 1_555 n
C3 C2 C1 112.15600 1_555 1_555 n
C2 N1 C6 114.77220 1_555 1_555 n
C2 N1 O1 118.688 1_555 1_555 n
C6 N1 O1 116.80960 1_555 1_555 n
C7 C6 N1 109.26980 1_555 1_555 n
C7 C6 H9 111.9523 1_555 1_555 n
N1 C6 C5 107.85990 1_555 1_555 n
N1 C6 H9 105.3389 1_555 1_555 n
C5 C6 H9 111.49110 1_555 1_555 n
C2 C3 C4 110.23450 1_555 1_555 n
C2 C3 H5 109.27360 1_555 1_555 n
C4 C3 H5 110.4651 1_555 1_555 n
C8 C10 C4 109.76840 1_555 1_555 n
C8 C10 H15 110.01580 1_555 1_555 n
C8 C10 H16 109.98660 1_555 1_555 n
C4 C10 H15 110.07950 1_555 1_555 n
C4 C10 H16 110.06140 1_555 1_555 n
H15 C10 H16 106.88910 1_555 1_555 n
C6 C5 C4 108.75040 1_555 1_555 n
C6 C5 H7 109.01910 1_555 1_555 n
C6 C5 H8 109.73570 1_555 1_555 n
C4 C5 H7 110.80750 1_555 1_555 n
C4 C5 H8 110.82250 1_555 1_555 n
H7 C5 H8 107.68170 1_555 1_555 n
C3 C4 C10 109.61530 1_555 1_555 n
C3 C4 C5 109.03680 1_555 1_555 n
C10 C4 C5 109.51740 1_555 1_555 n
C2 C1 H3 109.52790 1_555 1_555 n
C2 C1 H2 110.77540 1_555 1_555 n
C2 C1 H1 110.80440 1_555 1_555 n
H3 C1 H2 108.52790 1_555 1_555 n
H3 C1 H1 109.15670 1_555 1_555 n
H2 C1 H1 107.99410 1_555 1_555 n

loop_
_geom_bond_atom_site_label_1
_geom_bond_atom_site_label_2
_geom_bond_distance
_geom_bond_site_symmetry_2
_geom_bond_publ_flag
C7 C8 1.53986 1_555 n
C7 C6 1.53426 1_555 n
C7 H11 1.09446 1_555 n
C7 H10 1.09508 1_555 n
C8 C9 1.53891 1_555 n
C8 H12 1.0947 1_555 n
C9 C2 1.54308 1_555 n
C9 H13 1.09553 1_555 n
C9 H14 1.09502 1_555 n
C2 N1 1.50358 1_555 n
C2 C3 1.548760 1_555 n
C2 C1 1.52332 1_555 n
N1 C6 1.48526 1_555 n
N1 O1 1.27963 1_555 n
C6 C5 1.541710 1_555 n
C6 H9 1.09049 1_555 n
C3 C4 1.54252 1_555 n
C3 H5 1.09586 1_555 n
C3 H4 1.09465 1_555 n
C10 C4 1.54267 1_555 n
C10 H15 1.09599 1_555 n
C10 H16 1.09603 1_555 n
C5 C4 1.54215 1_555 n
C5 H7 1.09395 1_555 n
C5 H8 1.09551 1_555 n
C4 H6 1.09473 1_555 n
C1 H3 1.09342 1_555 n
C1 H2 1.09279 1_555 n
C1 H1 1.08932 1_555 n
